data_7043677
loop_
_publ_author_name
'Skoch, Karel'
'Cisarova, Ivana'
'Schulz, Jiri'
'Siemeling, Ulrich'
'Stepnicka, Petr'

_publ_section_title
;
 Synthesis and characterization of
 1'-(diphenylphosphino)-1-isocyanoferrocene, an organometallic ligand
 combining two different soft donor moieties, and its Group 11 metal
 complexes
;
_journal_name_full 'Dalton Trans.'
_journal_paper_doi 10.1039/C7DT02336G
_journal_year 2017
_chemical_formula_moiety 'C52 H48 Ag2 Fe2 N2 O2 P2, 2(F6 Sb)'
_chemical_formula_sum 'C52 H48 Ag2 F12 Fe2 N2 O2 P2 Sb2'
_chemical_formula_weight 1593.80
_chemical_name_systematic
; 
 ? 
;
_space_group_crystal_system monoclinic
_space_group_IT_number 14
_space_group_name_Hall '-P 2ybc'
_space_group_name_H-M_alt 'P 1 21/c 1'
_symmetry_space_group_name_Hall '-P 2ybc'
_symmetry_space_group_name_H-M 'P 1 21/c 1'
_atom_sites_solution_hydrogens geom
_atom_sites_solution_primary direct
_atom_sites_solution_secondary difmap
_audit_creation_method SHELXL-97
_audit_update_record
;
2017-06-26 deposited with the CCDC.
2017-07-17 downloaded from the CCDC.
;
_cell_angle_alpha 90.00
_cell_angle_beta 98.2369(12)
_cell_angle_gamma 90.00
_cell_formula_units_Z 2
_cell_length_a 8.7552(3)
_cell_length_b 14.2448(5)
_cell_length_c 22.3852(7)
_cell_measurement_reflns_used 9946
_cell_measurement_temperature 150(2)
_cell_measurement_theta_max 27.40
_cell_measurement_theta_min 2.75
_cell_volume 2762.99(16)
_computing_cell_refinement 'SAINT V8.34A (Bruker AXS Inc., 2013)'
_computing_data_collection 'Bruker Instrument Service v2015.5.1.2'
_computing_data_reduction 'SAINT V8.34A (Bruker AXS Inc., 2013)'
_computing_molecular_graphics 'PLATON (Spek, 2003)'
_computing_publication_material 'PLATON (Spek, 2003)'
_computing_structure_refinement 'SHELXL-97 (Sheldrick, 1997)'
_computing_structure_solution 'SHELXS-97 (Sheldrick, 1990)'
_diffrn_ambient_temperature 150(2)
_diffrn_measured_fraction_theta_full 1.000
_diffrn_measured_fraction_theta_max 1.000
_diffrn_measurement_device_type 'Bruker APEX-II CCD'
_diffrn_measurement_method '\f and \w scans'
_diffrn_radiation_monochromator graphite
_diffrn_radiation_source 'fine-focus sealed tube'
_diffrn_radiation_type MoK\a
_diffrn_radiation_wavelength 0.71073
_diffrn_reflns_av_R_equivalents 0.0359
_diffrn_reflns_av_sigmaI/netI 0.0227
_diffrn_reflns_limit_h_max 11
_diffrn_reflns_limit_h_min -11
_diffrn_reflns_limit_k_max 18
_diffrn_reflns_limit_k_min -18
_diffrn_reflns_limit_l_max 29
_diffrn_reflns_limit_l_min -29
_diffrn_reflns_number 48377
_diffrn_reflns_theta_full 27.50
_diffrn_reflns_theta_max 27.50
_diffrn_reflns_theta_min 1.70
_exptl_absorpt_coefficient_mu 2.310
_exptl_absorpt_correction_T_max 0.837
_exptl_absorpt_correction_T_min 0.643
_exptl_absorpt_correction_type numerical
_exptl_absorpt_process_details 'SADABS V2014/5 (Bruker AXS Inc.)'
_exptl_crystal_colour orange
_exptl_crystal_density_diffrn 1.916
_exptl_crystal_density_method 'not measured'
_exptl_crystal_description prism
_exptl_crystal_F_000 1552
_exptl_crystal_size_max 0.21
_exptl_crystal_size_mid 0.11
_exptl_crystal_size_min 0.08
_refine_diff_density_max 2.238
_refine_diff_density_min -2.425
_refine_diff_density_rms 0.121
_refine_ls_extinction_method none
_refine_ls_goodness_of_fit_ref 1.070
_refine_ls_hydrogen_treatment constr
_refine_ls_matrix_type full
_refine_ls_number_parameters 345
_refine_ls_number_reflns 6354
_refine_ls_number_restraints 12
_refine_ls_restrained_S_all 1.181
_refine_ls_R_factor_all 0.0459
_refine_ls_R_factor_gt 0.0377
_refine_ls_shift/su_max 0.001
_refine_ls_shift/su_mean 0.000
_refine_ls_structure_factor_coef Fsqd
_refine_ls_weighting_details 'calc w=1/[\s^2^(Fo^2^)+(0.0448P)^2^+8.3653P] where P=(Fo^2^+2Fc^2^)/3'
_refine_ls_weighting_scheme calc
_refine_ls_wR_factor_gt 0.0935
_refine_ls_wR_factor_ref 0.0982
_reflns_number_gt 5398
_reflns_number_total 6354
_reflns_threshold_expression >2sigma(I)
_cod_data_source_file c7dt02336g2.cif
_cod_data_source_block ks517
_cod_database_code 7043677

loop_
_symmetry_equiv_pos_as_xyz
'x, y, z'
'-x, y+1/2, -z+1/2'
'-x, -y, -z'
'x, -y-1/2, z-1/2'

loop_
_atom_site_label
_atom_site_type_symbol
_atom_site_fract_x
_atom_site_fract_y
_atom_site_fract_z
_atom_site_U_iso_or_equiv
_atom_site_adp_type
_atom_site_occupancy
_atom_site_symmetry_multiplicity
_atom_site_calc_flag
_atom_site_refinement_flags
Ag Ag 0.63273(4) 0.11144(2) 0.100755(14) 0.02629(10) Uani 1 1 d .
Fe Fe 0.21003(6) -0.01607(4) 0.15379(2) 0.01725(12) Uani 1 1 d .
P P 0.52854(12) 0.12067(7) 0.19336(4) 0.0180(2) Uani 1 1 d .
N N 0.2249(4) -0.0432(3) 0.01822(15) 0.0249(7) Uani 1 1 d .
C1 C 0.1438(4) -0.0108(3) 0.06347(17) 0.0213(8) Uani 1 1 d .
C2 C 0.0354(5) -0.0646(3) 0.09108(18) 0.0249(9) Uani 1 1 d .
H2 H 0.0082 -0.1285 0.0835 0.030 Uiso 1 1 calc R
C3 C -0.0232(5) -0.0033(3) 0.13186(19) 0.0274(9) Uani 1 1 d .
H3 H -0.0986 -0.0192 0.1567 0.033 Uiso 1 1 calc R
C4 C 0.0486(5) 0.0862(3) 0.12976(19) 0.0275(9) Uani 1 1 d .
H4 H 0.0298 0.1396 0.1530 0.033 Uiso 1 1 calc R
C5 C 0.1533(5) 0.0817(3) 0.08683(18) 0.0223(8) Uani 1 1 d .
H5 H 0.2170 0.1310 0.0760 0.027 Uiso 1 1 calc R
C6 C 0.4149(4) 0.0187(3) 0.20411(17) 0.0191(8) Uani 1 1 d .
C7 C 0.4294(5) -0.0675(3) 0.17267(18) 0.0209(8) Uani 1 1 d .
H7 H 0.4982 -0.0786 0.1442 0.025 Uiso 1 1 calc R
C8 C 0.3246(5) -0.1336(3) 0.19079(19) 0.0247(8) Uani 1 1 d .
H8 H 0.3107 -0.1964 0.1767 0.030 Uiso 1 1 calc R
C9 C 0.2436(5) -0.0893(3) 0.23397(18) 0.0251(9) Uani 1 1 d .
H9 H 0.1667 -0.1178 0.2539 0.030 Uiso 1 1 calc R
C10 C 0.2975(5) 0.0049(3) 0.24212(17) 0.0232(8) Uani 1 1 d .
H10 H 0.2622 0.0504 0.2680 0.028 Uiso 1 1 calc R
C11 C 0.2837(5) -0.0665(3) -0.02164(19) 0.0289(9) Uani 1 1 d .
C12 C 0.6739(5) 0.1235(3) 0.26061(18) 0.0197(8) Uani 1 1 d .
C13 C 0.6413(5) 0.0949(3) 0.31716(18) 0.0237(8) Uani 1 1 d .
H13 H 0.5416 0.0717 0.3214 0.028 Uiso 1 1 calc R
C14 C 0.7548(5) 0.1003(3) 0.3672(2) 0.0281(9) Uani 1 1 d .
H14 H 0.7316 0.0821 0.4057 0.034 Uiso 1 1 calc R
C15 C 0.9010(5) 0.1319(3) 0.3615(2) 0.0306(10) Uani 1 1 d .
H15 H 0.9783 0.1349 0.3958 0.037 Uiso 1 1 calc R
C16 C 0.9347(5) 0.1593(3) 0.3054(2) 0.0331(10) Uani 1 1 d .
H16 H 1.0355 0.1806 0.3013 0.040 Uiso 1 1 calc R
C17 C 0.8209(5) 0.1557(3) 0.25506(19) 0.0248(8) Uani 1 1 d .
H17 H 0.8441 0.1752 0.2168 0.030 Uiso 1 1 calc R
C18 C 0.4046(5) 0.2221(3) 0.19872(18) 0.0207(8) Uani 1 1 d .
C19 C 0.3662(6) 0.2769(3) 0.1474(2) 0.0291(9) Uani 1 1 d .
H19 H 0.4093 0.2630 0.1118 0.035 Uiso 1 1 calc R
C20 C 0.2648(6) 0.3522(3) 0.1478(2) 0.0380(11) Uani 1 1 d .
H20 H 0.2391 0.3896 0.1127 0.046 Uiso 1 1 calc R
C21 C 0.2021(6) 0.3722(3) 0.1994(2) 0.0340(10) Uani 1 1 d .
H21 H 0.1310 0.4226 0.1994 0.041 Uiso 1 1 calc R
C22 C 0.2418(5) 0.3195(3) 0.2509(2) 0.0311(10) Uani 1 1 d .
H22 H 0.1999 0.3346 0.2866 0.037 Uiso 1 1 calc R
C23 C 0.3428(5) 0.2444(3) 0.25079(19) 0.0239(8) Uani 1 1 d .
H23 H 0.3699 0.2083 0.2864 0.029 Uiso 1 1 calc R
Sb Sb 0.36601(3) 0.22744(3) 0.448708(13) 0.03418(10) Uani 1 1 d .
F1 F 0.3191(5) 0.1440(3) 0.38422(15) 0.0615(10) Uani 1 1 d .
F3 F 0.4688(7) 0.1387(4) 0.4972(2) 0.1017(16) Uani 1 1 d U
F2 F 0.1825(5) 0.1997(4) 0.4754(2) 0.1004(15) Uani 1 1 d U
F4 F 0.5469(4) 0.2627(3) 0.42102(18) 0.0569(9) Uani 1 1 d .
F5 F 0.2690(6) 0.3234(4) 0.3995(2) 0.0995(19) Uani 1 1 d .
F6 F 0.4043(4) 0.3156(3) 0.51192(16) 0.0654(11) Uani 1 1 d .
O1S O 0.7725(5) 0.2740(3) 0.12171(18) 0.0468(9) Uani 1 1 d .
C1S C 0.8009(6) 0.3326(4) 0.0856(2) 0.0367(11) Uani 1 1 d .
C2S C 0.8768(7) 0.3060(5) 0.0329(3) 0.0562(16) Uani 1 1 d .
H2S1 H 0.9333 0.2471 0.0415 0.084 Uiso 1 1 calc R
H2S2 H 0.9488 0.3556 0.0249 0.084 Uiso 1 1 calc R
H2S3 H 0.7983 0.2979 -0.0026 0.084 Uiso 1 1 calc R
C3S C 0.7590(11) 0.4326(5) 0.0932(3) 0.075(2) Uani 1 1 d .
H3S1 H 0.6879 0.4371 0.1231 0.113 Uiso 1 1 calc R
H3S2 H 0.7091 0.4576 0.0545 0.113 Uiso 1 1 calc R
H3S3 H 0.8525 0.4689 0.1070 0.113 Uiso 1 1 calc R

loop_
_atom_site_aniso_label
_atom_site_aniso_U_11
_atom_site_aniso_U_22
_atom_site_aniso_U_33
_atom_site_aniso_U_23
_atom_site_aniso_U_13
_atom_site_aniso_U_12
Ag 0.02854(18) 0.03374(19) 0.01779(16) -0.00227(12) 0.00743(12) 0.00175(13)
Fe 0.0173(3) 0.0187(3) 0.0161(3) -0.0004(2) 0.0034(2) -0.0001(2)
P 0.0186(5) 0.0205(5) 0.0153(4) -0.0020(4) 0.0037(4) -0.0008(4)
N 0.0232(17) 0.032(2) 0.0182(17) -0.0026(14) -0.0009(14) 0.0035(15)
C1 0.0175(18) 0.029(2) 0.0177(18) -0.0007(15) 0.0032(14) 0.0020(16)
C2 0.021(2) 0.030(2) 0.023(2) -0.0005(17) -0.0009(16) -0.0044(17)
C3 0.0157(19) 0.044(3) 0.023(2) 0.0046(18) 0.0041(15) 0.0045(18)
C4 0.027(2) 0.031(2) 0.024(2) 0.0014(17) 0.0037(17) 0.0101(18)
C5 0.0206(19) 0.025(2) 0.0201(19) 0.0017(16) -0.0011(15) 0.0025(16)
C6 0.0206(19) 0.0206(19) 0.0157(17) 0.0015(14) 0.0012(14) 0.0004(15)
C7 0.0196(19) 0.021(2) 0.0215(19) -0.0004(15) 0.0002(15) 0.0026(15)
C8 0.028(2) 0.0199(19) 0.026(2) 0.0007(16) 0.0020(17) 0.0020(16)
C9 0.029(2) 0.026(2) 0.020(2) 0.0049(16) 0.0025(16) -0.0055(17)
C10 0.024(2) 0.030(2) 0.0150(18) 0.0011(16) 0.0034(15) -0.0039(17)
C11 0.032(2) 0.034(2) 0.021(2) 0.0002(17) 0.0029(17) 0.0041(19)
C12 0.0206(19) 0.0178(19) 0.0205(19) -0.0043(14) 0.0022(15) 0.0024(14)
C13 0.024(2) 0.026(2) 0.0215(19) -0.0021(16) 0.0037(16) 0.0004(16)
C14 0.033(2) 0.029(2) 0.021(2) -0.0029(17) 0.0010(17) 0.0037(18)
C15 0.026(2) 0.032(2) 0.030(2) -0.0079(18) -0.0086(18) 0.0033(18)
C16 0.020(2) 0.038(3) 0.040(3) -0.005(2) 0.0013(18) -0.0014(19)
C17 0.021(2) 0.028(2) 0.026(2) -0.0034(17) 0.0060(16) 0.0003(16)
C18 0.0202(19) 0.0208(19) 0.0209(19) -0.0013(15) 0.0024(15) -0.0047(15)
C19 0.041(3) 0.022(2) 0.024(2) 0.0002(17) 0.0055(19) 0.0022(18)
C20 0.053(3) 0.023(2) 0.036(3) 0.0046(19) 0.000(2) 0.009(2)
C21 0.032(2) 0.021(2) 0.048(3) -0.0028(19) 0.003(2) 0.0071(18)
C22 0.031(2) 0.027(2) 0.038(2) -0.0053(19) 0.0116(19) 0.0006(18)
C23 0.025(2) 0.024(2) 0.023(2) 0.0009(16) 0.0059(16) 0.0006(16)
Sb 0.02408(16) 0.0600(2) 0.01879(15) -0.00271(13) 0.00421(11) -0.00738(14)
F1 0.088(3) 0.062(2) 0.0380(18) -0.0131(16) 0.0196(18) -0.027(2)
F3 0.122(3) 0.088(3) 0.088(3) 0.037(2) -0.011(2) 0.002(2)
F2 0.074(2) 0.159(3) 0.076(2) -0.033(2) 0.0378(19) -0.059(2)
F4 0.0470(19) 0.063(2) 0.068(2) -0.0081(18) 0.0329(18) -0.0093(16)
F5 0.106(4) 0.125(4) 0.061(3) -0.008(3) -0.011(2) 0.082(3)
F6 0.063(2) 0.097(3) 0.0391(18) -0.0259(19) 0.0147(16) -0.024(2)
O1S 0.065(3) 0.037(2) 0.040(2) 0.0040(16) 0.0147(19) -0.0105(18)
C1S 0.034(3) 0.040(3) 0.034(2) 0.004(2) -0.002(2) -0.010(2)
C2S 0.046(3) 0.077(5) 0.047(3) 0.015(3) 0.013(3) 0.001(3)
C3S 0.131(7) 0.038(3) 0.051(4) 0.002(3) -0.005(4) 0.001(4)

loop_
_atom_type_symbol
_atom_type_description
_atom_type_scat_dispersion_real
_atom_type_scat_dispersion_imag
_atom_type_scat_source
C C 0.0033 0.0016 'International Tables Vol C Tables 4.2.6.8 and 6.1.1.4'
H H 0.0000 0.0000 'International Tables Vol C Tables 4.2.6.8 and 6.1.1.4'
N N 0.0061 0.0033 'International Tables Vol C Tables 4.2.6.8 and 6.1.1.4'
O O 0.0106 0.0060 'International Tables Vol C Tables 4.2.6.8 and 6.1.1.4'
F F 0.0171 0.0103 'International Tables Vol C Tables 4.2.6.8 and 6.1.1.4'
P P 0.1023 0.0942 'International Tables Vol C Tables 4.2.6.8 and 6.1.1.4'
Fe Fe 0.3463 0.8444 'International Tables Vol C Tables 4.2.6.8 and 6.1.1.4'
Ag Ag -0.8971 1.1015 'International Tables Vol C Tables 4.2.6.8 and 6.1.1.4'
Sb Sb -0.5866 1.5461 'International Tables Vol C Tables 4.2.6.8 and 6.1.1.4'

loop_
_geom_angle_atom_site_label_1
_geom_angle_atom_site_label_2
_geom_angle_atom_site_label_3
_geom_angle
_geom_angle_site_symmetry_1
_geom_angle_site_symmetry_3
C11 Ag P 165.46(13) 3_655 .
C1 Fe C10 168.05(17) . .
C1 Fe C6 130.29(15) . .
C10 Fe C6 41.36(15) . .
C1 Fe C3 67.81(16) . .
C10 Fe C3 116.41(17) . .
C6 Fe C3 152.04(17) . .
C1 Fe C2 41.12(16) . .
C10 Fe C2 148.96(16) . .
C6 Fe C2 167.22(16) . .
C3 Fe C2 40.47(17) . .
C1 Fe C7 110.28(16) . .
C10 Fe C7 68.92(16) . .
C6 Fe C7 41.06(15) . .
C3 Fe C7 164.05(18) . .
C2 Fe C7 127.59(17) . .
C1 Fe C4 67.82(17) . .
C10 Fe C4 107.47(18) . .
C6 Fe C4 119.47(18) . .
C3 Fe C4 40.81(19) . .
C2 Fe C4 68.86(18) . .
C7 Fe C4 154.57(18) . .
C1 Fe C5 40.61(16) . .
C10 Fe C5 128.81(17) . .
C6 Fe C5 109.87(16) . .
C3 Fe C5 68.56(17) . .
C2 Fe C5 69.45(17) . .
C7 Fe C5 121.09(16) . .
C4 Fe C5 40.55(16) . .
C1 Fe C9 150.93(17) . .
C10 Fe C9 40.71(17) . .
C6 Fe C9 68.75(16) . .
C3 Fe C9 105.54(17) . .
C2 Fe C9 115.26(17) . .
C7 Fe C9 68.00(17) . .
C4 Fe C9 126.60(17) . .
C5 Fe C9 165.55(17) . .
C1 Fe C8 118.99(17) . .
C10 Fe C8 68.64(17) . .
C6 Fe C8 68.71(16) . .
C3 Fe C8 125.57(18) . .
C2 Fe C8 105.93(18) . .
C7 Fe C8 40.27(16) . .
C4 Fe C8 163.84(18) . .
C5 Fe C8 153.62(17) . .
C9 Fe C8 40.44(17) . .
C6 P C18 106.62(18) . .
C6 P C12 103.99(18) . .
C18 P C12 106.22(18) . .
C6 P Ag 111.10(13) . .
C18 P Ag 114.00(13) . .
C12 P Ag 114.15(13) . .
C11 N C1 175.2(4) . .
N C1 C5 124.5(4) . .
N C1 C2 125.1(4) . .
C5 C1 C2 110.3(4) . .
N C1 Fe 127.6(3) . .
C5 C1 Fe 70.9(2) . .
C2 C1 Fe 70.2(2) . .
C3 C2 C1 105.9(4) . .
C3 C2 Fe 69.6(2) . .
C1 C2 Fe 68.7(2) . .
C2 C3 C4 109.2(4) . .
C2 C3 Fe 69.9(2) . .
C4 C3 Fe 69.9(2) . .
C5 C4 C3 108.2(4) . .
C5 C4 Fe 70.0(2) . .
C3 C4 Fe 69.3(2) . .
C1 C5 C4 106.4(4) . .
C1 C5 Fe 68.5(2) . .
C4 C5 Fe 69.4(2) . .
C7 C6 C10 107.1(3) . .
C7 C6 P 122.6(3) . .
C10 C6 P 130.3(3) . .
C7 C6 Fe 69.6(2) . .
C10 C6 Fe 69.3(2) . .
P C6 Fe 125.7(2) . .
C8 C7 C6 108.9(4) . .
C8 C7 Fe 70.7(2) . .
C6 C7 Fe 69.3(2) . .
C7 C8 C9 107.8(4) . .
C7 C8 Fe 69.1(2) . .
C9 C8 Fe 69.7(2) . .
C10 C9 C8 108.4(4) . .
C10 C9 Fe 68.8(2) . .
C8 C9 Fe 69.9(2) . .
C9 C10 C6 107.8(4) . .
C9 C10 Fe 70.5(2) . .
C6 C10 Fe 69.3(2) . .
N C11 Ag 173.6(4) . 3_655
C17 C12 C13 119.3(4) . .
C17 C12 P 118.6(3) . .
C13 C12 P 122.0(3) . .
C14 C13 C12 119.9(4) . .
C15 C14 C13 120.7(4) . .
C14 C15 C16 119.7(4) . .
C15 C16 C17 120.1(4) . .
C12 C17 C16 120.3(4) . .
C23 C18 C19 119.1(4) . .
C23 C18 P 123.0(3) . .
C19 C18 P 117.9(3) . .
C18 C19 C20 120.4(4) . .
C21 C20 C19 119.8(4) . .
C20 C21 C22 120.4(4) . .
C21 C22 C23 120.2(4) . .
C22 C23 C18 120.2(4) . .
F3 Sb F2 92.1(3) . .
F3 Sb F4 90.8(2) . .
F2 Sb F4 176.6(2) . .
F3 Sb F1 93.1(2) . .
F2 Sb F1 90.54(19) . .
F4 Sb F1 91.01(16) . .
F3 Sb F5 176.9(3) . .
F2 Sb F5 90.3(3) . .
F4 Sb F5 86.7(2) . .
F1 Sb F5 88.8(2) . .
F3 Sb F6 89.7(2) . .
F2 Sb F6 88.19(19) . .
F4 Sb F6 90.10(16) . .
F1 Sb F6 176.92(19) . .
F5 Sb F6 88.4(2) . .
O1S C1S C2S 120.9(5) . .
O1S C1S C3S 120.3(5) . .
C2S C1S C3S 118.8(5) . .

loop_
_geom_bond_atom_site_label_1
_geom_bond_atom_site_label_2
_geom_bond_distance
_geom_bond_site_symmetry_2
Ag C11 2.110(4) 3_655
Ag P 2.3852(10) .
Fe C1 2.023(4) .
Fe C10 2.037(4) .
Fe C6 2.038(4) .
Fe C3 2.039(4) .
Fe C2 2.043(4) .
Fe C7 2.043(4) .
Fe C4 2.047(4) .
Fe C5 2.054(4) .
Fe C9 2.061(4) .
Fe C8 2.064(4) .
P C6 1.795(4) .
P C18 1.821(4) .
P C12 1.827(4) .
N C11 1.141(5) .
N C1 1.396(5) .
C1 C5 1.415(6) .
C1 C2 1.428(6) .
C2 C3 1.412(6) .
C3 C4 1.425(7) .
C4 C5 1.421(6) .
C6 C7 1.431(5) .
C6 C10 1.439(5) .
C7 C8 1.414(6) .
C8 C9 1.426(6) .
C9 C10 1.426(6) .
C11 Ag 2.110(4) 3_655
C12 C17 1.388(6) .
C12 C13 1.398(6) .
C13 C14 1.388(6) .
C14 C15 1.381(7) .
C15 C16 1.386(7) .
C16 C17 1.394(6) .
C18 C23 1.391(6) .
C18 C19 1.391(6) .
C19 C20 1.393(7) .
C20 C21 1.378(7) .
C21 C22 1.378(7) .
C22 C23 1.388(6) .
Sb F3 1.818(5) .
Sb F2 1.836(4) .
Sb F4 1.851(3) .
Sb F1 1.869(3) .
Sb F5 1.881(4) .
Sb F6 1.886(3) .
O1S C1S 1.213(6) .
C1S C2S 1.483(8) .
C1S C3S 1.486(9) .
